data_4068753
loop_
_publ_author_name
'Uddin, Md. Nazim'
'Mottalib, M. Abdul'
'Begum, Noorjahan'
'Ghosh, Shishir'
'Raha, Arun K.'
'Haworth, Daniel T.'
'Lindeman, Sergey V.'
'Siddiquee, Tasneem A.'
'Bennett, Dennis W.'
'Hogarth, Graeme'
'Nordlander, Ebbe'
'Kabir, Shariff E.'

_publ_section_title
;
 Carbon&#x2212;Phosphorus Bond Activation of Tri(2-thienyl)phosphine at
 Dirhenium and Dimanganese Centers
;
_journal_issue 5
_journal_name_full Organometallics
_journal_page_first 1514
_journal_paper_doi 10.1021/om801075p
_journal_volume 28
_journal_year 2009
_chemical_formula_sum 'C22 H12 N O8 P Re2 S3'
_chemical_formula_weight 917.88
_chemical_name_systematic
; 
 ? 
;
_space_group_IT_number 14
_symmetry_cell_setting monoclinic
_symmetry_space_group_name_Hall '-P 2ybc'
_symmetry_space_group_name_H-M 'P 1 21/c 1'
_atom_sites_solution_hydrogens difmap
_atom_sites_solution_primary direct
_atom_sites_solution_secondary difmap
_audit_creation_method SHELXL-97
_cell_angle_alpha 90.00
_cell_angle_beta 111.8860(10)
_cell_angle_gamma 90.00
_cell_formula_units_Z 4
_cell_length_a 18.8163(3)
_cell_length_b 8.5529(2)
_cell_length_c 17.8091(3)
_cell_measurement_reflns_used 6512
_cell_measurement_temperature 100(2)
_cell_measurement_theta_max 61
_cell_measurement_theta_min 5
_cell_volume 2659.52(9)
_computing_cell_refinement 'SAINT v7.23A (Bruker, 2005)'
_computing_data_collection 'APEX2 v2.0-2 (Bruker, 2005)'
_computing_data_reduction 'SADABS-2004/1 (Bruker, 2005)'
_computing_molecular_graphics 'XP v5.1 (Bruker, 1998)'
_computing_publication_material 'XCIF v6.12 (Bruker, 2001)'
_computing_structure_refinement 'SHELXL-97 v.97-2 (Sheldrick, 1993-1997)'
_computing_structure_solution 'XS/SHELXTL v6.12 (Bruker, 2001)'
_diffrn_ambient_temperature 100(2)
_diffrn_measured_fraction_theta_full 0.963
_diffrn_measured_fraction_theta_max 0.963
_diffrn_measurement_device_type 'Bruker APEX2 CCD detector'
_diffrn_measurement_method '\w scans'
_diffrn_radiation_monochromator graphite
_diffrn_radiation_source 'fine-focus sealed tube'
_diffrn_radiation_type CuK\a
_diffrn_radiation_wavelength 1.54178
_diffrn_reflns_av_R_equivalents 0.0303
_diffrn_reflns_av_sigmaI/netI 0.0209
_diffrn_reflns_limit_h_max 19
_diffrn_reflns_limit_h_min -21
_diffrn_reflns_limit_k_max 9
_diffrn_reflns_limit_k_min 0
_diffrn_reflns_limit_l_max 20
_diffrn_reflns_limit_l_min 0
_diffrn_reflns_number 19415
_diffrn_reflns_theta_full 61.43
_diffrn_reflns_theta_max 61.43
_diffrn_reflns_theta_min 2.53
_exptl_absorpt_coefficient_mu 20.723
_exptl_absorpt_correction_T_max 0.3249
_exptl_absorpt_correction_T_min 0.0442
_exptl_absorpt_correction_type numerical
_exptl_crystal_colour colorless
_exptl_crystal_density_diffrn 2.292
_exptl_crystal_density_method 'not measured'
_exptl_crystal_description prism
_exptl_crystal_F_000 1712
_exptl_crystal_size_max 0.40
_exptl_crystal_size_mid 0.20
_exptl_crystal_size_min 0.07
_refine_diff_density_max 1.172
_refine_diff_density_min -0.604
_refine_diff_density_rms 0.115
_refine_ls_extinction_coef 0.000312(12)
_refine_ls_extinction_expression Fc^*^=kFc[1+0.001xFc^2^\l^3^/sin(2\q)]^-1/4^
_refine_ls_extinction_method SHELXL
_refine_ls_goodness_of_fit_ref 1.277
_refine_ls_hydrogen_treatment mixed
_refine_ls_matrix_type full
_refine_ls_number_parameters 344
_refine_ls_number_reflns 3979
_refine_ls_number_restraints 150
_refine_ls_restrained_S_all 1.275
_refine_ls_R_factor_all 0.0257
_refine_ls_R_factor_gt 0.0249
_refine_ls_shift/su_max 0.001
_refine_ls_shift/su_mean 0.000
_refine_ls_structure_factor_coef Fsqd
_refine_ls_weighting_details 'calc w=1/[\s^2^(Fo^2^)+(0.0163P)^2^+10.5022P] where P=(Fo^2^+2Fc^2^)/3'
_refine_ls_weighting_scheme calc
_refine_ls_wR_factor_gt 0.0572
_refine_ls_wR_factor_ref 0.0575
_reflns_number_gt 3897
_reflns_number_total 3979
_reflns_threshold_expression >2sigma(I)
_cod_data_source_file om801075p_si_001.cif
_cod_data_source_block dth_aa
_cod_original_sg_symbol_H-M 'P 21/c'
_cod_database_code 4068753

loop_
_symmetry_equiv_pos_as_xyz
'x, y, z'
'-x, y+1/2, -z+1/2'
'-x, -y, -z'
'x, -y-1/2, z-1/2'

loop_
_atom_site_label
_atom_site_type_symbol
_atom_site_fract_x
_atom_site_fract_y
_atom_site_fract_z
_atom_site_U_iso_or_equiv
_atom_site_adp_type
_atom_site_occupancy
_atom_site_symmetry_multiplicity
_atom_site_calc_flag
_atom_site_refinement_flags
_atom_site_disorder_assembly
_atom_site_disorder_group
Re1 Re 0.441222(13) 0.78018(3) 0.375959(14) 0.01608(9) Uani 1 1 d . . .
Re2 Re 0.283689(12) 0.69855(2) 0.255174(13) 0.01312(9) Uani 1 1 d . A .
P1 P 0.16621(7) 0.62552(14) 0.15646(8) 0.0138(3) Uani 1 1 d . . .
O1 O 0.6042(2) 0.8672(5) 0.4924(2) 0.0309(9) Uani 1 1 d . . .
O2 O 0.4825(2) 0.7525(6) 0.2213(3) 0.0376(11) Uani 1 1 d . . .
O3 O 0.3836(2) 1.1234(4) 0.3226(2) 0.0295(9) Uani 1 1 d . . .
O4 O 0.3674(2) 0.7739(5) 0.5074(2) 0.0304(9) Uani 1 1 d . . .
O5 O 0.4644(2) 0.4209(5) 0.4054(2) 0.0322(10) Uani 1 1 d . . .
O6 O 0.3653(2) 0.4417(5) 0.1907(2) 0.0287(9) Uani 1 1 d . A .
O7 O 0.2671(2) 0.4688(5) 0.3800(2) 0.0294(9) Uani 1 1 d . A .
O8 O 0.2300(2) 0.9673(4) 0.3414(2) 0.0250(9) Uani 1 1 d . A .
N1 N 0.3050(2) 0.8672(5) 0.1769(3) 0.0160(9) Uani 1 1 d . . .
C1 C 0.5437(3) 0.8369(6) 0.4500(3) 0.0230(12) Uani 1 1 d . . .
C2 C 0.4690(3) 0.7633(7) 0.2790(4) 0.0249(13) Uani 1 1 d . . .
C3 C 0.4058(3) 1.0006(7) 0.3440(3) 0.0211(12) Uani 1 1 d . . .
C4 C 0.3938(3) 0.7805(6) 0.4595(3) 0.0179(12) Uani 1 1 d . . .
C5 C 0.4561(3) 0.5501(7) 0.3941(3) 0.0205(12) Uani 1 1 d . . .
C6 C 0.3357(3) 0.5365(6) 0.2143(3) 0.0188(11) Uani 1 1 d . . .
C7 C 0.2728(3) 0.5532(6) 0.3318(3) 0.0189(11) Uani 1 1 d . . .
C8 C 0.2480(3) 0.8683(7) 0.3084(3) 0.0198(12) Uani 1 1 d . . .
C9 C 0.3166(3) 0.9565(6) 0.1364(3) 0.0163(11) Uani 1 1 d . A .
C10 C 0.3324(4) 1.0762(7) 0.0858(4) 0.0269(13) Uani 1 1 d . . .
H10A H 0.379(4) 1.071(8) 0.092(4) 0.04(2) Uiso 1 1 d . . .
H10B H 0.296(5) 1.053(10) 0.021(5) 0.07(3) Uiso 1 1 d . . .
H10C H 0.317(5) 1.173(12) 0.095(5) 0.08(3) Uiso 1 1 d . . .
S1 S 0.06348(11) 0.8188(3) 0.22045(18) 0.0191(6) Uani 0.837(6) 1 d PD A 1
C11 C 0.0781(3) 0.6535(5) 0.1748(3) 0.0146(11) Uani 0.837(6) 1 d PD A 1
C12 C 0.0130(5) 0.5629(11) 0.1483(6) 0.023(3) Uiso 0.837(6) 1 d PD A 1
H12 H 0.0104 0.4651 0.1221 0.027 Uiso 0.837(6) 1 calc PR A 1
C13 C -0.0494(4) 0.6271(8) 0.1632(5) 0.0188(15) Uiso 0.837(6) 1 d PD A 1
H13 H -0.0984 0.5796 0.1480 0.023 Uiso 0.837(6) 1 calc PR A 1
C14 C -0.0299(4) 0.7674(8) 0.2028(5) 0.0180(16) Uiso 0.837(6) 1 d PD A 1
H14 H -0.0640 0.8292 0.2186 0.022 Uiso 0.837(6) 1 calc PR A 1
S1A S 0.0045(6) 0.5313(13) 0.1400(7) 0.017(3) Uiso 0.163(6) 1 d PD A 2
C11A C 0.0781(3) 0.6535(5) 0.1748(3) 0.0146(11) Uani 0.163(6) 1 d PD A 2
C12A C 0.063(2) 0.785(5) 0.212(4) 0.023(3) Uiso 0.163(6) 1 d PD A 2
H12A H 0.1011 0.8624 0.2369 0.027 Uiso 0.163(6) 1 calc PR A 2
C13A C -0.0124(16) 0.795(3) 0.210(2) 0.0188(15) Uiso 0.163(6) 1 d PD A 2
H13A H -0.0340 0.8793 0.2284 0.023 Uiso 0.163(6) 1 calc PR A 2
C14A C -0.0490(14) 0.659(3) 0.175(2) 0.0180(16) Uiso 0.163(6) 1 d PD A 2
H14A H -0.0999 0.6365 0.1705 0.022 Uiso 0.163(6) 1 calc PR A 2
S2 S 0.17797(19) 0.2774(2) 0.20373(13) 0.0241(7) Uani 0.760(7) 1 d PD A 1
C15 C 0.1594(3) 0.4196(5) 0.1305(3) 0.0164(11) Uani 0.760(7) 1 d PD A 1
C16 C 0.1411(5) 0.3520(10) 0.0558(6) 0.024(2) Uiso 0.760(7) 1 d PD A 1
H16 H 0.1271 0.4118 0.0075 0.029 Uiso 0.760(7) 1 calc PR A 1
C17 C 0.1445(6) 0.1875(9) 0.0559(5) 0.0265(19) Uiso 0.760(7) 1 d PD A 1
H17 H 0.1372 0.1248 0.0096 0.032 Uiso 0.760(7) 1 calc PR A 1
C18 C 0.1598(5) 0.1314(8) 0.1319(4) 0.0187(18) Uiso 0.760(7) 1 d PD A 1
H18 H 0.1603 0.0232 0.1441 0.022 Uiso 0.760(7) 1 calc PR A 1
S2A S 0.1467(4) 0.3588(8) 0.0362(5) 0.025(2) Uiso 0.240(7) 1 d PD A 2
C15A C 0.1594(3) 0.4196(5) 0.1305(3) 0.0164(11) Uani 0.240(7) 1 d PD A 2
C16A C 0.169(3) 0.299(2) 0.1846(13) 0.024(2) Uiso 0.240(7) 1 d PD A 2
H16A H 0.1773 0.3158 0.2400 0.029 Uiso 0.240(7) 1 calc PR A 2
C17A C 0.1650(18) 0.147(2) 0.1517(13) 0.0265(19) Uiso 0.240(7) 1 d PD A 2
H17A H 0.1745 0.0510 0.1805 0.032 Uiso 0.240(7) 1 calc PR A 2
C18A C 0.1448(18) 0.1667(18) 0.0703(12) 0.0187(18) Uiso 0.240(7) 1 d PD A 2
H18A H 0.1305 0.0807 0.0339 0.022 Uiso 0.240(7) 1 calc PR A 2
S3 S 0.04762(12) 0.7896(4) 0.00866(14) 0.0169(6) Uani 0.784(6) 1 d PD A 1
C19 C 0.1370(3) 0.7147(5) 0.0568(3) 0.0155(11) Uani 0.784(6) 1 d PD A 1
C20 C 0.1805(6) 0.7315(14) 0.0086(6) 0.029(3) Uiso 0.784(6) 1 d PD A 1
H20 H 0.2324 0.6994 0.0256 0.035 Uiso 0.784(6) 1 calc PR A 1
C21 C 0.1407(4) 0.7999(9) -0.0671(5) 0.0213(17) Uiso 0.784(6) 1 d PD A 1
H21 H 0.1613 0.8156 -0.1078 0.026 Uiso 0.784(6) 1 calc PR A 1
C22 C 0.0682(4) 0.8409(9) -0.0743(4) 0.0152(16) Uiso 0.784(6) 1 d PD A 1
H22 H 0.0328 0.8924 -0.1204 0.018 Uiso 0.784(6) 1 calc PR A 1
S3A S 0.1928(5) 0.7248(12) 0.0026(6) 0.027(3) Uiso 0.216(6) 1 d PD A 2
C19A C 0.1370(3) 0.7147(5) 0.0568(3) 0.0155(11) Uani 0.216(6) 1 d PD A 2
C20A C 0.0653(16) 0.779(7) 0.014(2) 0.029(3) Uiso 0.216(6) 1 d PD A 2
H20A H 0.0261 0.7802 0.0360 0.035 Uiso 0.216(6) 1 calc PR A 2
C21A C 0.0540(12) 0.843(3) -0.0627(14) 0.0213(17) Uiso 0.216(6) 1 d PD A 2
H21A H 0.0085 0.8902 -0.0988 0.026 Uiso 0.216(6) 1 calc PR A 2
C22A C 0.1202(11) 0.823(3) -0.0755(12) 0.0152(16) Uiso 0.216(6) 1 d PD A 2
H22A H 0.1268 0.8592 -0.1229 0.018 Uiso 0.216(6) 1 calc PR A 2

loop_
_atom_site_aniso_label
_atom_site_aniso_U_11
_atom_site_aniso_U_22
_atom_site_aniso_U_33
_atom_site_aniso_U_23
_atom_site_aniso_U_13
_atom_site_aniso_U_12
Re1 0.01592(14) 0.01732(14) 0.01588(15) -0.00257(9) 0.00697(11) -0.00067(9)
Re2 0.01476(14) 0.01163(13) 0.01436(14) -0.00036(8) 0.00702(10) -0.00010(8)
P1 0.0161(6) 0.0109(6) 0.0166(7) 0.0002(5) 0.0086(6) -0.0007(5)
O1 0.015(2) 0.040(2) 0.030(2) -0.0137(19) -0.0004(19) -0.0031(18)
O2 0.031(2) 0.062(3) 0.028(3) -0.010(2) 0.021(2) -0.008(2)
O3 0.036(2) 0.016(2) 0.034(2) 0.0002(17) 0.012(2) -0.0033(18)
O4 0.037(2) 0.033(2) 0.029(2) -0.0006(18) 0.021(2) 0.0023(19)
O5 0.037(2) 0.022(2) 0.030(2) -0.0018(18) 0.003(2) 0.0054(18)
O6 0.025(2) 0.026(2) 0.037(2) -0.0056(18) 0.014(2) 0.0051(18)
O7 0.042(2) 0.025(2) 0.026(2) 0.0060(18) 0.018(2) -0.0027(18)
O8 0.023(2) 0.023(2) 0.032(2) -0.0104(18) 0.0133(19) 0.0007(16)
N1 0.015(2) 0.017(2) 0.016(2) -0.0035(19) 0.0051(19) -0.0022(18)
C1 0.029(4) 0.022(3) 0.021(3) -0.004(2) 0.013(3) 0.000(2)
C2 0.022(3) 0.027(3) 0.028(3) -0.004(2) 0.012(3) -0.002(2)
C3 0.021(3) 0.025(3) 0.020(3) -0.006(2) 0.011(2) -0.007(2)
C4 0.016(3) 0.013(3) 0.021(3) -0.005(2) 0.002(3) 0.001(2)
C5 0.024(3) 0.023(3) 0.012(3) -0.002(2) 0.003(2) 0.006(2)
C6 0.016(3) 0.020(3) 0.016(3) 0.003(2) 0.001(2) -0.001(2)
C7 0.018(3) 0.016(3) 0.020(3) 0.000(2) 0.005(2) 0.004(2)
C8 0.017(3) 0.024(3) 0.018(3) 0.002(2) 0.006(2) -0.003(2)
C9 0.018(3) 0.015(3) 0.015(3) -0.003(2) 0.005(2) -0.004(2)
C10 0.028(4) 0.025(3) 0.032(4) 0.009(3) 0.016(3) -0.003(3)
S1 0.0181(9) 0.0210(12) 0.0204(11) -0.0046(8) 0.0099(7) 0.0016(7)
C11 0.018(3) 0.016(3) 0.010(3) 0.003(2) 0.005(2) 0.001(2)
C11A 0.018(3) 0.016(3) 0.010(3) 0.003(2) 0.005(2) 0.001(2)
S2 0.0360(15) 0.0114(10) 0.0302(14) 0.0034(8) 0.0185(13) 0.0023(9)
C15 0.012(3) 0.014(3) 0.023(3) 0.000(2) 0.006(2) 0.000(2)
C15A 0.012(3) 0.014(3) 0.023(3) 0.000(2) 0.006(2) 0.000(2)
S3 0.0207(12) 0.0136(10) 0.0157(10) 0.0020(6) 0.0059(9) 0.0020(9)
C19 0.023(3) 0.010(2) 0.015(3) -0.0020(19) 0.009(2) -0.001(2)
C19A 0.023(3) 0.010(2) 0.015(3) -0.0020(19) 0.009(2) -0.001(2)

loop_
_atom_type_symbol
_atom_type_description
_atom_type_scat_dispersion_real
_atom_type_scat_dispersion_imag
_atom_type_scat_source
C C 0.0181 0.0091 'International Tables Vol C Tables 4.2.6.8 and 6.1.1.4'
H H 0.0000 0.0000 'International Tables Vol C Tables 4.2.6.8 and 6.1.1.4'
N N 0.0311 0.0180 'International Tables Vol C Tables 4.2.6.8 and 6.1.1.4'
O O 0.0492 0.0322 'International Tables Vol C Tables 4.2.6.8 and 6.1.1.4'
P P 0.2955 0.4335 'International Tables Vol C Tables 4.2.6.8 and 6.1.1.4'
S S 0.3331 0.5567 'International Tables Vol C Tables 4.2.6.8 and 6.1.1.4'
Re Re -5.2083 5.8923 'International Tables Vol C Tables 4.2.6.8 and 6.1.1.4'

loop_
_geom_angle_atom_site_label_1
_geom_angle_atom_site_label_2
_geom_angle_atom_site_label_3
_geom_angle
C1 Re1 C2 95.3(2)
C1 Re1 C5 95.3(2)
C2 Re1 C5 90.2(2)
C1 Re1 C4 95.7(2)
C2 Re1 C4 168.9(2)
C5 Re1 C4 87.4(2)
C1 Re1 C3 95.7(2)
C2 Re1 C3 89.4(2)
C5 Re1 C3 169.0(2)
C4 Re1 C3 90.9(2)
C1 Re1 Re2 177.53(16)
C2 Re1 Re2 82.57(16)
C5 Re1 Re2 85.91(15)
C4 Re1 Re2 86.49(15)
C3 Re1 Re2 83.18(15)
C7 Re2 C8 89.4(2)
C7 Re2 C6 90.4(2)
C8 Re2 C6 171.0(2)
C7 Re2 N1 175.15(19)
C8 Re2 N1 89.82(19)
C6 Re2 N1 89.66(18)
C7 Re2 P1 92.32(16)
C8 Re2 P1 99.29(15)
C6 Re2 P1 89.71(15)
N1 Re2 P1 92.53(11)
C7 Re2 Re1 88.82(16)
C8 Re2 Re1 84.69(15)
C6 Re2 Re1 86.30(15)
N1 Re2 Re1 86.34(11)
P1 Re2 Re1 175.86(3)
C15 P1 C19 101.0(2)
C15 P1 C11 101.0(2)
C19 P1 C11 99.0(2)
C15 P1 Re2 114.10(16)
C19 P1 Re2 118.58(16)
C11 P1 Re2 119.93(16)
C9 N1 Re2 179.4(5)
O1 C1 Re1 178.3(5)
O2 C2 Re1 177.7(5)
O3 C3 Re1 177.0(5)
O4 C4 Re1 177.0(4)
O5 C5 Re1 179.1(5)
O6 C6 Re2 179.3(4)
O7 C7 Re2 177.9(5)
O8 C8 Re2 177.5(5)
N1 C9 C10 178.2(5)
C9 C10 H10A 109(5)
C9 C10 H10B 109(4)
H10A C10 H10B 110(6)
C9 C10 H10C 112(6)
H10A C10 H10C 114(7)
H10B C10 H10C 103(7)
C11 S1 C14 92.1(3)
C12 C11 S1 110.4(5)
C12 C11 P1 128.2(5)
S1 C11 P1 121.0(3)
C11 C12 C13 114.5(7)
C11 C12 H12 122.8
C13 C12 H12 122.8
C14 C13 C12 110.9(7)
C14 C13 H13 124.6
C12 C13 H13 124.6
C13 C14 S1 112.1(5)
C13 C14 H14 123.9
S1 C14 H14 123.9
C13A C12A H12A 122.8
C14A C13A C12A 107.3(16)
C14A C13A H13A 126.4
C12A C13A H13A 126.4
C13A C14A S1A 115.4(14)
C13A C14A H14A 122.3
S1A C14A H14A 122.3
C15 S2 C18 91.2(3)
C16 C15 S2 110.1(5)
C16 C15 P1 128.7(5)
S2 C15 P1 121.2(3)
C15 C16 C17 115.2(8)
C15 C16 H16 122.4
C17 C16 H16 122.4
C18 C17 C16 110.2(8)
C18 C17 H17 124.9
C16 C17 H17 124.9
C17 C18 S2 113.0(6)
C17 C18 H18 123.5
S2 C18 H18 123.5
C17A C16A H16A 122.4
C18A C17A C16A 106.2(15)
C18A C17A H17A 126.9
C16A C17A H17A 126.9
C17A C18A S2A 116.6(13)
C17A C18A H18A 121.7
S2A C18A H18A 121.7
C19 S3 C22 91.8(3)
C20 C19 S3 110.3(5)
C20 C19 P1 127.6(5)
S3 C19 P1 122.1(3)
C19 C20 C21 114.1(8)
C19 C20 H20 122.9
C21 C20 H20 122.9
C22 C21 C20 110.7(7)
C22 C21 H21 124.7
C20 C21 H21 124.7
C21 C22 S3 113.0(5)
C21 C22 H22 123.5
S3 C22 H22 123.5
C21A C20A H20A 121.9
C22A C21A C20A 107.4(15)
C22A C21A H21A 126.3
C20A C21A H21A 126.3
C21A C22A S3A 114.7(13)
C21A C22A H22A 122.7
S3A C22A H22A 122.7

loop_
_geom_bond_atom_site_label_1
_geom_bond_atom_site_label_2
_geom_bond_distance
Re1 C1 1.948(6)
Re1 C2 1.987(6)
Re1 C5 1.997(6)
Re1 C4 2.000(6)
Re1 C3 2.010(6)
Re1 Re2 3.0245(3)
Re2 C7 1.913(5)
Re2 C8 1.983(6)
Re2 C6 1.985(6)
Re2 N1 2.145(4)
Re2 P1 2.3388(13)
P1 C15 1.814(5)
P1 C19 1.819(5)
P1 C11 1.820(5)
O1 C1 1.137(7)
O2 C2 1.149(7)
O3 C3 1.142(7)
O4 C4 1.137(7)
O5 C5 1.123(7)
O6 C6 1.148(6)
O7 C7 1.156(6)
O8 C8 1.150(6)
N1 C9 1.126(6)
C9 C10 1.465(8)
C10 H10A 0.85(7)
C10 H10B 1.12(9)
C10 H10C 0.91(10)
S1 C11 1.704(5)
S1 C14 1.723(6)
C11 C12 1.376(10)
C12 C13 1.409(10)
C12 H12 0.9500
C13 C14 1.370(8)
C13 H13 0.9500
C14 H14 0.9500
S1A C14A 1.754(15)
C12A C13A 1.413(17)
C12A H12A 0.9500
C13A C14A 1.369(16)
C13A H13A 0.9500
C14A H14A 0.9500
S2 C15 1.721(5)
S2 C18 1.728(7)
C15 C16 1.371(10)
C16 C17 1.408(10)
C16 H16 0.9500
C17 C18 1.362(9)
C17 H17 0.9500
C18 H18 0.9500
S2A C18A 1.756(14)
C16A C17A 1.411(17)
C16A H16A 0.9500
C17A C18A 1.366(15)
C17A H17A 0.9500
C18A H18A 0.9500
S3 C19 1.703(5)
S3 C22 1.718(6)
C19 C20 1.395(11)
C20 C21 1.402(11)
C20 H20 0.9500
C21 C22 1.368(8)
C21 H21 0.9500
C22 H22 0.9500
S3A C22A 1.757(14)
C20A C21A 1.417(17)
C20A H20A 0.9500
C21A C22A 1.357(15)
C21A H21A 0.9500
C22A H22A 0.9500
